data_7022681
loop_
_publ_author_name
'Hejda, Martin'
'Ly\<cka, Anton\'in'
'Jambor, Roman'
'R\%u\<zi\<cka, Ale\<s'
'Dost\'al, Libor'

_publ_section_title
;
 Reactivity of C,N-chelated organoboron compounds with lithium
 anilides--formation of unexpected 1,2,3-trisubstituted
 1H-2,1-benzazaboroles.
;
_journal_issue 18
_journal_name_full 'Dalton transactions (Cambridge, England : 2003)'
_journal_page_first 6417
_journal_page_last 6428
_journal_paper_doi 10.1039/c3dt32850c
_journal_volume 42
_journal_year 2013
_chemical_formula_moiety 'C9 H12 B Cl2 N'
_chemical_formula_sum 'C9 H12 B Cl2 N'
_chemical_formula_weight 215.91
_chemical_name_systematic
;
?
;
_space_group_IT_number 19
_symmetry_cell_setting orthorhombic
_symmetry_space_group_name_Hall 'P 2ac 2ab'
_symmetry_space_group_name_H-M 'P 21 21 21'
_atom_sites_solution_hydrogens geom
_atom_sites_solution_primary direct
_atom_sites_solution_secondary difmap
_audit_creation_method SHELXL-97
_cell_angle_alpha 90
_cell_angle_beta 90
_cell_angle_gamma 90
_cell_formula_units_Z 4
_cell_length_a 9.4390(4)
_cell_length_b 9.5611(5)
_cell_length_c 11.6760(3)
_cell_measurement_reflns_used 9681
_cell_measurement_temperature 150(1)
_cell_measurement_theta_max 27.5
_cell_measurement_theta_min 1
_cell_volume 1053.73(8)
_computing_cell_refinement 'COLLECT and DENZO'
_computing_data_collection 'COLLECT (Hooft, 1998) and DENZO (Otwinowski & Minor, 1997)'
_computing_data_reduction 'COLLECT and DENZO'
_computing_molecular_graphics 'PLATON (Spek, 2003)'
_computing_publication_material 'SHELXL-97 (Sheldrick, 2008)'
_computing_structure_refinement 'SHELXL-97 (Sheldrick, 1997)'
_computing_structure_solution 'SIR92 (Altomare et al., 1994)'
_diffrn_ambient_temperature 150(1)
_diffrn_detector_area_resol_mean 9.091
_diffrn_measured_fraction_theta_full 0.997
_diffrn_measured_fraction_theta_max 0.997
_diffrn_measurement_device_type 'Bruker Nonius KappaCCD area detector'
_diffrn_measurement_method '\f and \w scans to fill the Ewald sphere'
_diffrn_radiation_monochromator graphite
_diffrn_radiation_source 'fine-focus sealed tube'
_diffrn_radiation_type MoK\a
_diffrn_radiation_wavelength 0.71073
_diffrn_reflns_av_R_equivalents 0.0336
_diffrn_reflns_av_sigmaI/netI 0.0228
_diffrn_reflns_limit_h_max 12
_diffrn_reflns_limit_h_min -11
_diffrn_reflns_limit_k_max 12
_diffrn_reflns_limit_k_min -12
_diffrn_reflns_limit_l_max 13
_diffrn_reflns_limit_l_min -15
_diffrn_reflns_number 9643
_diffrn_reflns_theta_full 27.50
_diffrn_reflns_theta_max 27.50
_diffrn_reflns_theta_min 2.75
_diffrn_standards_number 0
_exptl_absorpt_coefficient_mu 0.567
_exptl_absorpt_correction_T_max 0.942
_exptl_absorpt_correction_T_min 0.859
_exptl_absorpt_correction_type integration
_exptl_absorpt_process_details
;
Gaussian integration (Coppens, 1970)
;
_exptl_crystal_colour colourless
_exptl_crystal_density_diffrn 1.361
_exptl_crystal_density_method 'not measured'
_exptl_crystal_description block
_exptl_crystal_F_000 448
_exptl_crystal_size_max 0.37
_exptl_crystal_size_mid 0.36
_exptl_crystal_size_min 0.20
_refine_diff_density_max 0.181
_refine_diff_density_min -0.216
_refine_diff_density_rms 0.044
_refine_ls_abs_structure_details 'Flack H D (1983), Acta Cryst. A39, 876-881'
_refine_ls_abs_structure_Flack -0.01(6)
_refine_ls_extinction_method none
_refine_ls_goodness_of_fit_ref 1.122
_refine_ls_hydrogen_treatment constr
_refine_ls_matrix_type full
_refine_ls_number_parameters 118
_refine_ls_number_reflns 2404
_refine_ls_number_restraints 0
_refine_ls_restrained_S_all 1.122
_refine_ls_R_factor_all 0.0321
_refine_ls_R_factor_gt 0.0269
_refine_ls_shift/su_max 0.001
_refine_ls_shift/su_mean 0.000
_refine_ls_structure_factor_coef Fsqd
_refine_ls_weighting_details 'calc w=1/[\s^2^(Fo^2^)+(0.0275P)^2^+0.2234P] where P=(Fo^2^+2Fc^2^)/3'
_refine_ls_weighting_scheme calc
_refine_ls_wR_factor_gt 0.0617
_refine_ls_wR_factor_ref 0.0657
_reflns_number_gt 2236
_reflns_number_total 2404
_reflns_threshold_expression >2sigma(I)
_cod_data_source_file c3dt32850c.txt
_cod_data_source_block shelxl4
_cod_database_code 7022681

loop_
_symmetry_equiv_pos_as_xyz
'x, y, z'
'-x+1/2, -y, z+1/2'
'x+1/2, -y+1/2, -z'
'-x, y+1/2, -z+1/2'

loop_
_atom_site_label
_atom_site_type_symbol
_atom_site_fract_x
_atom_site_fract_y
_atom_site_fract_z
_atom_site_U_iso_or_equiv
_atom_site_adp_type
_atom_site_occupancy
_atom_site_symmetry_multiplicity
_atom_site_calc_flag
_atom_site_refinement_flags
Cl1 Cl 0.53601(5) 0.85442(5) 1.14020(3) 0.03767(11) Uani 1 1 d .
Cl2 Cl 0.59098(6) 1.16062(5) 1.09382(4) 0.04673(13) Uani 1 1 d .
N1 N 0.73308(15) 0.94012(14) 0.97134(12) 0.0271(3) Uani 1 1 d .
C1 C 0.48298(18) 0.96839(16) 0.91924(14) 0.0284(3) Uani 1 1 d .
C7 C 0.69029(18) 0.83053(19) 0.88399(14) 0.0326(4) Uani 1 1 d .
H7A H 0.6827 0.7389 0.9192 0.039 Uiso 1 1 d R
H7B H 0.7584 0.8260 0.8219 0.039 Uiso 1 1 d R
C9 C 0.84071(19) 0.8842(2) 1.05355(15) 0.0378(4) Uani 1 1 d .
H9A H 0.8575 0.9517 1.1129 0.045 Uiso 1 1 d R
H9B H 0.8062 0.7990 1.0870 0.045 Uiso 1 1 d R
H9C H 0.9275 0.8658 1.0135 0.045 Uiso 1 1 d R
C2 C 0.54848(18) 0.87966(16) 0.84125(13) 0.0293(3) Uani 1 1 d .
B1 B 0.5814(2) 0.98551(19) 1.02759(15) 0.0275(4) Uani 1 1 d .
C4 C 0.3505(3) 0.8968(2) 0.71555(18) 0.0498(5) Uani 1 1 d .
H4 H 0.3051 0.8728 0.6477 0.060 Uiso 1 1 d R
C8 C 0.7992(2) 1.0591(2) 0.90800(18) 0.0420(4) Uani 1 1 d .
H8A H 0.8798 1.0256 0.8661 0.050 Uiso 1 1 d R
H8B H 0.7315 1.0982 0.8557 0.050 Uiso 1 1 d R
H8C H 0.8290 1.1297 0.9613 0.050 Uiso 1 1 d R
C6 C 0.3487(2) 1.02062(19) 0.89396(18) 0.0397(4) Uani 1 1 d .
H6 H 0.3029 1.0791 0.9457 0.048 Uiso 1 1 d R
C3 C 0.4842(2) 0.8432(2) 0.73845(14) 0.0410(4) Uani 1 1 d .
H3 H 0.5297 0.7848 0.6863 0.049 Uiso 1 1 d R
C5 C 0.2840(2) 0.9844(2) 0.7914(2) 0.0503(6) Uani 1 1 d .
H5 H 0.1948 1.0198 0.7742 0.060 Uiso 1 1 d R

loop_
_atom_site_aniso_label
_atom_site_aniso_U_11
_atom_site_aniso_U_22
_atom_site_aniso_U_33
_atom_site_aniso_U_23
_atom_site_aniso_U_13
_atom_site_aniso_U_12
Cl1 0.0380(2) 0.0497(2) 0.02533(17) 0.00202(18) 0.00299(17) -0.0075(2)
Cl2 0.0522(3) 0.0353(2) 0.0527(3) -0.0192(2) -0.0068(2) 0.0071(2)
N1 0.0255(7) 0.0277(7) 0.0281(6) 0.0008(5) 0.0009(6) 0.0005(6)
C1 0.0295(8) 0.0267(7) 0.0292(8) 0.0020(6) -0.0017(7) 0.0002(6)
C7 0.0360(9) 0.0324(8) 0.0294(8) -0.0062(7) 0.0038(6) 0.0038(7)
C9 0.0277(9) 0.0453(10) 0.0403(9) 0.0016(8) -0.0053(7) 0.0074(8)
C2 0.0353(9) 0.0286(8) 0.0239(7) 0.0016(6) 0.0005(6) -0.0046(7)
B1 0.0268(9) 0.0283(8) 0.0274(8) -0.0043(7) 0.0018(7) 0.0020(7)
C4 0.0635(14) 0.0481(11) 0.0379(9) 0.0099(9) -0.0231(10) -0.0143(10)
C8 0.0393(10) 0.0416(10) 0.0451(10) 0.0069(9) 0.0057(9) -0.0088(8)
C6 0.0336(9) 0.0375(9) 0.0481(11) 0.0001(8) -0.0079(8) 0.0050(8)
C3 0.0582(12) 0.0379(9) 0.0268(8) -0.0004(7) -0.0039(8) -0.0097(10)
C5 0.0432(12) 0.0446(11) 0.0630(14) 0.0132(11) -0.0247(10) -0.0033(9)

loop_
_atom_type_symbol
_atom_type_description
_atom_type_scat_dispersion_real
_atom_type_scat_dispersion_imag
_atom_type_scat_source
C C 0.0033 0.0016 'International Tables Vol C Tables 4.2.6.8 and 6.1.1.4'
H H 0.0000 0.0000 'International Tables Vol C Tables 4.2.6.8 and 6.1.1.4'
N N 0.0061 0.0033 'International Tables Vol C Tables 4.2.6.8 and 6.1.1.4'
B B 0.0013 0.0007 'International Tables Vol C Tables 4.2.6.8 and 6.1.1.4'
Cl Cl 0.1484 0.1585 'International Tables Vol C Tables 4.2.6.8 and 6.1.1.4'

loop_
_exptl_crystal_face_index_h
_exptl_crystal_face_index_k
_exptl_crystal_face_index_l
_exptl_crystal_face_perp_dist
0 1 -1 0.093
0 -1 1 0.101
0 -1 -1 0.178
0 1 1 0.166
-1 0 1 0.067
1 0 -1 0.102
-1 0 -1 0.216
1 0 1 0.087
0 0 -1 0.152

loop_
_geom_angle_atom_site_label_1
_geom_angle_atom_site_label_2
_geom_angle_atom_site_label_3
_geom_angle
C8 N1 C9 107.83(14)
C8 N1 C7 107.72(14)
C9 N1 C7 111.42(13)
C8 N1 B1 111.29(13)
C9 N1 B1 115.60(13)
C7 N1 B1 102.72(12)
C2 C1 C6 118.98(17)
C2 C1 B1 109.08(14)
C6 C1 B1 131.90(16)
C2 C7 N1 104.14(13)
C2 C7 H7A 110.9
N1 C7 H7A 111.0
C2 C7 H7B 110.9
N1 C7 H7B 110.9
H7A C7 H7B 109.0
N1 C9 H9A 109.6
N1 C9 H9B 109.5
H9A C9 H9B 109.5
N1 C9 H9C 109.4
H9A C9 H9C 109.5
H9B C9 H9C 109.5
C3 C2 C1 121.69(17)
C3 C2 C7 126.63(16)
C1 C2 C7 111.67(14)
C1 B1 N1 99.56(12)
C1 B1 Cl2 117.31(12)
N1 B1 Cl2 111.47(11)
C1 B1 Cl1 111.11(12)
N1 B1 Cl1 107.81(11)
Cl2 B1 Cl1 108.98(9)
C5 C4 C3 121.15(19)
C5 C4 H4 119.4
C3 C4 H4 119.5
N1 C8 H8A 109.2
N1 C8 H8B 109.5
H8A C8 H8B 109.5
N1 C8 H8C 109.7
H8A C8 H8C 109.5
H8B C8 H8C 109.5
C5 C6 C1 119.6(2)
C5 C6 H6 120.4
C1 C6 H6 120.1
C4 C3 C2 118.06(19)
C4 C3 H3 121.0
C2 C3 H3 121.0
C4 C5 C6 120.5(2)
C4 C5 H5 119.8
C6 C5 H5 119.6

loop_
_geom_bond_atom_site_label_1
_geom_bond_atom_site_label_2
_geom_bond_distance
Cl1 B1 1.8663(19)
Cl2 B1 1.8464(18)
N1 C8 1.493(2)
N1 C9 1.496(2)
N1 C7 1.517(2)
N1 B1 1.634(2)
C1 C2 1.390(2)
C1 C6 1.394(3)
C1 B1 1.578(2)
C7 C2 1.504(2)
C7 H7A 0.9700
C7 H7B 0.9700
C9 H9A 0.9600
C9 H9B 0.9599
C9 H9C 0.9600
C2 C3 1.389(2)
C4 C5 1.371(4)
C4 C3 1.389(3)
C4 H4 0.9299
C8 H8A 0.9600
C8 H8B 0.9600
C8 H8C 0.9600
C6 C5 1.388(3)
C6 H6 0.9301
C3 H3 0.9300
C5 H5 0.9300
